data_2014536
loop_
_publ_author_name
'Low, John N.'
'Cobo, Justo'
'Nogueras, Manuel'
'Cuervo, Paola'
'Abonia, Rodrigo'
'Glidewell, Christopher'

_publ_section_title
;
 Polarized molecular--electronic structures and supramolecular
 aggregation in 1-(6-amino-1,3-benzodioxol-5-yl)-3-arylprop-2-en-1-ones
;
_journal_issue 10
_journal_name_full 'Acta Crystallographica Section C'
_journal_page_first o744
_journal_page_last o750
_journal_paper_doi 10.1107/S0108270104020414
_journal_volume 60
_journal_year 2004
_chemical_formula_moiety 'C17 H15 N O4'
_chemical_formula_sum 'C17 H15 N O4'
_chemical_formula_weight 297.30
_chemical_name_systematic
;
 1-(6-Amino-1,3-benzodioxol-5-yl)-3-(4-methoxyphenyl)prop-2-en-1-one,
triclinic polymorph
;
_space_group_IT_number 2
_symmetry_cell_setting triclinic
_symmetry_space_group_name_Hall '-P 1'
_symmetry_space_group_name_H-M 'P -1'
_atom_sites_solution_hydrogens geom
_atom_sites_solution_primary direct
_atom_sites_solution_secondary difmap
_cell_angle_alpha 89.1400(14)
_cell_angle_beta 81.0970(17)
_cell_angle_gamma 75.7540(14)
_cell_formula_units_Z 4
_cell_length_a 9.5352(2)
_cell_length_b 10.6193(3)
_cell_length_c 14.7611(4)
_cell_measurement_reflns_used 6517
_cell_measurement_temperature 120(2)
_cell_measurement_theta_max 27.50
_cell_measurement_theta_min 3.08
_cell_volume 1430.83(6)
_computing_cell_refinement 'DENZO (Otwinowski & Minor, 1997) and COLLECT'
_computing_data_collection 'COLLECT (Nonius, 1998)'
_computing_data_reduction 'DENZO and COLLECT'
_computing_molecular_graphics 'PLATON (Spek, 2003)'
_computing_publication_material 'SHELXL97 and PRPKAPPA (Ferguson, 1999)'
_computing_structure_refinement 'OSCAIL and SHELXL97 (Sheldrick, 1997)'
_computing_structure_solution 'OSCAIL (McArdle, 2003) and SHELXS97 (Sheldrick, 1997)'
_diffrn_ambient_temperature 120(2)
_diffrn_detector_area_resol_mean 9.091
_diffrn_measured_fraction_theta_full 0.997
_diffrn_measured_fraction_theta_max 0.990
_diffrn_measurement_device_type 'Nonius KappaCCD area-detector'
_diffrn_measurement_method '\f and \w'
_diffrn_radiation_monochromator graphite
_diffrn_radiation_source 'Bruker-Nonius FR591 rotating anode'
_diffrn_radiation_type 'Mo K\a'
_diffrn_radiation_wavelength 0.71073
_diffrn_reflns_av_R_equivalents 0.0347
_diffrn_reflns_av_sigmaI/netI 0.0380
_diffrn_reflns_limit_h_max 12
_diffrn_reflns_limit_h_min -12
_diffrn_reflns_limit_k_max 13
_diffrn_reflns_limit_k_min -13
_diffrn_reflns_limit_l_max 19
_diffrn_reflns_limit_l_min -19
_diffrn_reflns_number 23999
_diffrn_reflns_theta_full 26.50
_diffrn_reflns_theta_max 27.50
_diffrn_reflns_theta_min 3.08
_diffrn_standards_decay_% 0
_exptl_absorpt_coefficient_mu 0.099
_exptl_absorpt_correction_T_max 0.981
_exptl_absorpt_correction_T_min 0.951
_exptl_absorpt_correction_type multi-scan
_exptl_absorpt_process_details '(SADABS; Sheldrick, 2003)'
_exptl_crystal_colour yellow
_exptl_crystal_density_diffrn 1.380
_exptl_crystal_density_meas ?
_exptl_crystal_density_method 'not measured'
_exptl_crystal_description block
_exptl_crystal_F_000 624
_exptl_crystal_size_max 0.45
_exptl_crystal_size_mid 0.30
_exptl_crystal_size_min 0.20
_refine_diff_density_max 0.301
_refine_diff_density_min -0.368
_refine_ls_extinction_method none
_refine_ls_goodness_of_fit_ref 1.103
_refine_ls_hydrogen_treatment constr
_refine_ls_matrix_type full
_refine_ls_number_parameters 399
_refine_ls_number_reflns 6512
_refine_ls_number_restraints 0
_refine_ls_restrained_S_all 1.103
_refine_ls_R_factor_all 0.0699
_refine_ls_R_factor_gt 0.0488
_refine_ls_shift/su_max 0.001
_refine_ls_shift/su_mean 0.000
_refine_ls_structure_factor_coef Fsqd
_refine_ls_weighting_details 'w = 1/[\s^2^(Fo^2^)+(0.0778P)^2^+0.1431P] where P=(Fo^2^+2Fc^2^)/3'
_refine_ls_weighting_scheme calc
_refine_ls_wR_factor_gt 0.1280
_refine_ls_wR_factor_ref 0.1371
_reflns_number_gt 4940
_reflns_number_total 6517
_reflns_threshold_expression I>2\s(I)
_cod_data_source_file sk1762.cif
_cod_data_source_block IIb
_cod_depositor_comments
;
The following automatic conversions were performed:

'_exptl_crystal_density_meas' value 'not measured' was changed to '?'
- the value is perceived as not measured.

Automatic conversion script
Id: cif_fix_values 3008 2015-01-20 13:52:24Z robertas 
;
_cod_database_code 2014536
_cod_database_fobs_code 2014536

loop_
_symmetry_equiv_pos_as_xyz
'x, y, z'
'-x, -y, -z'

loop_
_atom_site_label
_atom_site_fract_x
_atom_site_fract_y
_atom_site_fract_z
_atom_site_U_iso_or_equiv
_atom_site_adp_type
_atom_site_calc_flag
_atom_site_refinement_flags
_atom_site_occupancy
_atom_site_disorder_assembly
_atom_site_disorder_group
_atom_site_type_symbol
O11 0.93492(11) 1.05175(11) -0.26740(7) 0.0293(3) Uani d . 1 . . O
C12 0.82075(18) 1.0549(2) -0.19306(12) 0.0433(5) Uani d . 1 . . C
O13 0.88228(11) 0.97686(10) -0.12149(7) 0.0278(3) Uani d . 1 . . O
C13a 1.03083(15) 0.96323(13) -0.14296(10) 0.0219(3) Uani d . 1 . . C
C14 1.13545(16) 0.91026(14) -0.09121(10) 0.0233(3) Uani d . 1 . . C
C15 1.28298(16) 0.90599(13) -0.12808(10) 0.0212(3) Uani d . 1 . . C
N15 1.38864(14) 0.85000(13) -0.07718(9) 0.0303(3) Uani d . 1 . . N
C16 1.31659(15) 0.95830(13) -0.21581(9) 0.0196(3) Uani d . 1 . . C
C17 1.20217(15) 1.00866(13) -0.26744(10) 0.0211(3) Uani d . 1 . . C
C17a 1.06302(15) 1.01012(13) -0.22988(10) 0.0216(3) Uani d . 1 . . C
C18 1.46764(15) 0.96232(13) -0.25280(10) 0.0214(3) Uani d . 1 . . C
O18 1.57336(11) 0.90408(10) -0.21638(7) 0.0268(2) Uani d . 1 . . O
C19 1.49422(16) 1.03991(14) -0.33514(10) 0.0242(3) Uani d . 1 . . C
C110 1.62835(16) 1.03311(13) -0.37915(10) 0.0222(3) Uani d . 1 . . C
C111 1.67155(15) 1.10589(13) -0.45907(10) 0.0204(3) Uani d . 1 . . C
C112 1.57301(15) 1.17991(14) -0.51147(10) 0.0233(3) Uani d . 1 . . C
C113 1.61880(16) 1.25048(14) -0.58487(10) 0.0239(3) Uani d . 1 . . C
C114 1.76706(16) 1.24714(13) -0.60766(10) 0.0222(3) Uani d . 1 . . C
O114 1.82482(11) 1.31281(10) -0.67802(7) 0.0298(3) Uani d . 1 . . O
C141 1.72509(19) 1.39249(16) -0.73043(12) 0.0346(4) Uani d . 1 . . C
C115 1.86764(15) 1.17362(14) -0.55668(10) 0.0237(3) Uani d . 1 . . C
C116 1.82016(15) 1.10385(14) -0.48380(10) 0.0227(3) Uani d . 1 . . C
O21 0.90504(13) 0.30396(10) -0.07496(7) 0.0326(3) Uani d . 1 . . O
C22 1.01329(19) 0.31569(15) -0.15102(11) 0.0327(4) Uani d . 1 . . C
O23 1.02449(12) 0.44767(10) -0.15327(8) 0.0349(3) Uani d . 1 . . O
C23a 0.90742(16) 0.51538(14) -0.09352(10) 0.0252(3) Uani d . 1 . . C
C24 0.86521(16) 0.64606(14) -0.07812(10) 0.0265(3) Uani d . 1 . . C
C25 0.74048(16) 0.69550(14) -0.01122(10) 0.0232(3) Uani d . 1 . . C
N25 0.69942(15) 0.82629(12) 0.00494(9) 0.0301(3) Uani d . 1 . . N
C26 0.66336(16) 0.61005(13) 0.03725(10) 0.0223(3) Uani d . 1 . . C
C27 0.71473(16) 0.47289(14) 0.01813(10) 0.0242(3) Uani d . 1 . . C
C27a 0.83396(16) 0.43040(14) -0.04616(10) 0.0237(3) Uani d . 1 . . C
C28 0.53670(16) 0.66027(14) 0.10777(10) 0.0252(3) Uani d . 1 . . C
O28 0.48934(13) 0.77871(10) 0.12534(8) 0.0372(3) Uani d . 1 . . O
C29 0.46453(16) 0.56927(14) 0.16273(10) 0.0248(3) Uani d . 1 . . C
C210 0.39261(16) 0.60410(14) 0.24716(10) 0.0259(3) Uani d . 1 . . C
C211 0.32337(16) 0.52343(14) 0.31214(10) 0.0243(3) Uani d . 1 . . C
C212 0.29118(17) 0.40866(15) 0.28601(11) 0.0282(3) Uani d . 1 . . C
C213 0.23095(17) 0.33422(15) 0.35017(11) 0.0305(4) Uani d . 1 . . C
C214 0.20247(16) 0.37000(14) 0.44281(11) 0.0264(3) Uani d . 1 . . C
O214 0.14627(13) 0.28658(11) 0.50080(8) 0.0351(3) Uani d . 1 . . O
C241 0.1067(2) 0.32327(17) 0.59548(12) 0.0388(4) Uani d . 1 . . C
C215 0.23255(17) 0.48297(15) 0.47021(11) 0.0294(3) Uani d . 1 . . C
C216 0.29181(17) 0.55836(15) 0.40472(11) 0.0295(3) Uani d . 1 . . C
H12A 0.7431 1.0199 -0.2130 0.052 Uiso calc R 1 . . H
H12B 0.7770 1.1455 -0.1703 0.052 Uiso calc R 1 . . H
H14 1.1107 0.8772 -0.0323 0.028 Uiso calc R 1 . . H
H15A 1.3642 0.8180 -0.0234 0.036 Uiso calc R 1 . . H
H15B 1.4813 0.8458 -0.0982 0.036 Uiso calc R 1 . . H
H17 1.2229 1.0407 -0.3272 0.025 Uiso calc R 1 . . H
H19 1.4131 1.0960 -0.3570 0.029 Uiso calc R 1 . . H
H110 1.7057 0.9737 -0.3559 0.027 Uiso calc R 1 . . H
H112 1.4719 1.1820 -0.4964 0.028 Uiso calc R 1 . . H
H113 1.5497 1.3008 -0.6194 0.029 Uiso calc R 1 . . H
H14A 1.6564 1.4607 -0.6906 0.052 Uiso calc R 1 . . H
H14B 1.6707 1.3391 -0.7572 0.052 Uiso calc R 1 . . H
H14C 1.7797 1.4324 -0.7796 0.052 Uiso calc R 1 . . H
H115 1.9687 1.1715 -0.5720 0.028 Uiso calc R 1 . . H
H116 1.8897 1.0533 -0.4496 0.027 Uiso calc R 1 . . H
H22A 0.9846 0.2919 -0.2089 0.039 Uiso calc R 1 . . H
H22B 1.1089 0.2567 -0.1441 0.039 Uiso calc R 1 . . H
H24 0.9174 0.7023 -0.1110 0.032 Uiso calc R 1 . . H
H25B 0.7498 0.8768 -0.0257 0.036 Uiso calc R 1 . . H
H25A 0.6225 0.8604 0.0460 0.036 Uiso calc R 1 . . H
H27 0.6660 0.4134 0.0499 0.029 Uiso calc R 1 . . H
H29 0.4694 0.4860 0.1379 0.030 Uiso calc R 1 . . H
H210 0.3856 0.6903 0.2672 0.031 Uiso calc R 1 . . H
H212 0.3113 0.3821 0.2232 0.034 Uiso calc R 1 . . H
H213 0.2084 0.2574 0.3311 0.037 Uiso calc R 1 . . H
H24A 0.1946 0.3269 0.6210 0.058 Uiso calc R 1 . . H
H24B 0.0608 0.2592 0.6284 0.058 Uiso calc R 1 . . H
H24C 0.0374 0.4090 0.6022 0.058 Uiso calc R 1 . . H
H215 0.2129 0.5088 0.5332 0.035 Uiso calc R 1 . . H
H216 0.3115 0.6365 0.4238 0.035 Uiso calc R 1 . . H

loop_
_atom_site_aniso_label
_atom_site_aniso_U_11
_atom_site_aniso_U_22
_atom_site_aniso_U_33
_atom_site_aniso_U_12
_atom_site_aniso_U_13
_atom_site_aniso_U_23
O11 0.0194(5) 0.0438(7) 0.0250(6) -0.0092(5) -0.0023(4) 0.0055(5)
C12 0.0245(8) 0.0760(14) 0.0314(10) -0.0186(9) -0.0013(7) 0.0129(9)
O13 0.0211(5) 0.0374(6) 0.0255(6) -0.0124(5) 0.0029(4) 0.0035(5)
C13a 0.0217(7) 0.0221(7) 0.0223(7) -0.0105(6) 0.0038(6) -0.0024(6)
C14 0.0277(7) 0.0247(7) 0.0176(7) -0.0101(6) 0.0021(6) 0.0024(6)
C15 0.0253(7) 0.0177(7) 0.0207(7) -0.0070(6) -0.0014(6) 0.0009(5)
N15 0.0278(7) 0.0384(8) 0.0236(7) -0.0075(6) -0.0033(6) 0.0130(6)
C16 0.0221(7) 0.0181(7) 0.0183(7) -0.0068(6) 0.0013(6) -0.0003(5)
C17 0.0237(7) 0.0222(7) 0.0171(7) -0.0078(6) 0.0008(6) 0.0024(5)
C17a 0.0210(7) 0.0234(7) 0.0204(7) -0.0067(6) -0.0019(6) 0.0012(6)
C18 0.0233(7) 0.0192(7) 0.0213(7) -0.0067(6) 0.0001(6) -0.0015(5)
O18 0.0219(5) 0.0298(6) 0.0273(6) -0.0046(4) -0.0027(4) 0.0064(4)
C19 0.0213(7) 0.0256(7) 0.0252(8) -0.0065(6) -0.0016(6) 0.0052(6)
C110 0.0233(7) 0.0225(7) 0.0206(7) -0.0062(6) -0.0019(6) 0.0014(6)
C111 0.0215(7) 0.0199(7) 0.0186(7) -0.0058(6) 0.0018(6) -0.0017(5)
C112 0.0194(7) 0.0277(8) 0.0232(8) -0.0086(6) -0.0006(6) 0.0009(6)
C113 0.0229(7) 0.0266(8) 0.0225(8) -0.0062(6) -0.0041(6) 0.0033(6)
C114 0.0265(7) 0.0216(7) 0.0177(7) -0.0076(6) 0.0018(6) 0.0014(5)
O114 0.0280(6) 0.0346(6) 0.0260(6) -0.0099(5) 0.0003(5) 0.0115(5)
C141 0.0372(9) 0.0380(9) 0.0298(9) -0.0119(7) -0.0061(7) 0.0146(7)
C115 0.0190(7) 0.0258(7) 0.0249(8) -0.0066(6) 0.0022(6) 0.0000(6)
C116 0.0202(7) 0.0237(7) 0.0216(7) -0.0018(6) -0.0009(6) 0.0016(6)
O21 0.0424(7) 0.0222(6) 0.0282(6) -0.0069(5) 0.0085(5) -0.0011(4)
C22 0.0402(9) 0.0279(8) 0.0267(8) -0.0085(7) 0.0055(7) -0.0015(6)
O23 0.0357(6) 0.0270(6) 0.0365(7) -0.0074(5) 0.0112(5) -0.0026(5)
C23a 0.0250(7) 0.0283(8) 0.0215(8) -0.0076(6) 0.0007(6) 0.0011(6)
C24 0.0278(8) 0.0249(8) 0.0275(8) -0.0100(6) -0.0010(6) 0.0038(6)
C25 0.0259(7) 0.0228(7) 0.0221(7) -0.0069(6) -0.0058(6) 0.0033(6)
N25 0.0318(7) 0.0213(7) 0.0349(8) -0.0081(5) 0.0047(6) 0.0022(5)
C26 0.0249(7) 0.0226(7) 0.0195(7) -0.0065(6) -0.0033(6) 0.0033(6)
C27 0.0303(8) 0.0239(7) 0.0198(7) -0.0101(6) -0.0030(6) 0.0043(6)
C27a 0.0299(8) 0.0206(7) 0.0208(7) -0.0064(6) -0.0040(6) 0.0008(6)
C28 0.0279(7) 0.0250(8) 0.0215(8) -0.0048(6) -0.0029(6) 0.0050(6)
O28 0.0408(7) 0.0243(6) 0.0367(7) -0.0006(5) 0.0111(5) 0.0045(5)
C29 0.0243(7) 0.0252(8) 0.0242(8) -0.0052(6) -0.0030(6) 0.0038(6)
C210 0.0274(7) 0.0235(7) 0.0252(8) -0.0049(6) -0.0014(6) 0.0038(6)
C211 0.0234(7) 0.0233(7) 0.0236(8) -0.0038(6) 0.0009(6) 0.0019(6)
C212 0.0295(8) 0.0313(8) 0.0232(8) -0.0086(7) -0.0007(6) -0.0032(6)
C213 0.0324(8) 0.0262(8) 0.0343(9) -0.0126(7) -0.0006(7) -0.0024(7)
C214 0.0234(7) 0.0245(8) 0.0292(8) -0.0054(6) 0.0010(6) 0.0059(6)
O214 0.0399(6) 0.0315(6) 0.0331(7) -0.0147(5) 0.0056(5) 0.0061(5)
C241 0.0389(9) 0.0411(10) 0.0315(9) -0.0076(8) 0.0051(7) 0.0111(7)
C215 0.0352(8) 0.0301(8) 0.0216(8) -0.0093(7) 0.0015(7) 0.0000(6)
C216 0.0359(9) 0.0251(8) 0.0276(8) -0.0108(7) 0.0002(7) -0.0017(6)

loop_
_atom_type_symbol
_atom_type_description
_atom_type_scat_dispersion_real
_atom_type_scat_dispersion_imag
_atom_type_scat_source
C C 0.0033 0.0016 'International Tables Vol C Tables 4.2.6.8 and 6.1.1.4'
H H 0.0000 0.0000 'International Tables Vol C Tables 4.2.6.8 and 6.1.1.4'
N N 0.0061 0.0033 'International Tables Vol C Tables 4.2.6.8 and 6.1.1.4'
O O 0.0106 0.0060 'International Tables Vol C Tables 4.2.6.8 and 6.1.1.4'

loop_
_geom_angle_atom_site_label_1
_geom_angle_atom_site_label_2
_geom_angle_atom_site_label_3
_geom_angle
_geom_angle_publ_flag
C17a O11 C12 104.76(11) no
O11 C12 O13 107.95(13) no
O11 C12 H12A 110.1 no
O13 C12 H12A 110.1 no
O11 C12 H12B 110.1 no
O13 C12 H12B 110.1 no
H12A C12 H12B 108.4 no
C13a O13 C12 104.95(11) no
C14 C13a O13 127.68(13) no
C14 C13a C17a 122.81(13) no
O13 C13a C17a 109.50(12) no
C13a C14 C15 117.67(13) no
C13a C14 H14 121.2 no
C15 C14 H14 121.2 no
N15 C15 C14 117.80(13) no
N15 C15 C16 122.27(13) no
C14 C15 C16 119.93(13) no
C15 N15 H15A 120.0 no
C15 N15 H15B 120.0 no
H15A N15 H15B 120.0 no
C17 C16 C15 119.39(12) no
C17 C16 C18 119.79(12) no
C15 C16 C18 120.81(12) no
C17a C17 C16 118.67(13) no
C17a C17 H17 120.7 no
C16 C17 H17 120.7 no
C17 C17a C13a 121.45(13) no
C17 C17a O11 129.04(13) no
C13a C17a O11 109.50(12) no
O18 C18 C16 121.90(13) no
O18 C18 C19 119.03(13) no
C16 C18 C19 119.07(12) no
C110 C19 C18 121.78(13) no
C110 C19 H19 119.1 no
C18 C19 H19 119.1 no
C19 C110 C111 127.91(13) no
C19 C110 H110 116.0 no
C111 C110 H110 116.0 no
C112 C111 C116 117.67(13) no
C112 C111 C110 123.79(13) no
C116 C111 C110 118.52(12) no
C113 C112 C111 121.63(13) no
C113 C112 H112 119.2 no
C111 C112 H112 119.2 no
C112 C113 C114 119.47(13) no
C112 C113 H113 120.3 no
C114 C113 H113 120.3 no
O114 C114 C115 115.27(12) no
O114 C114 C113 124.73(13) no
C115 C114 C113 120.00(13) no
C114 O114 C141 117.17(11) no
O114 C141 H14A 109.5 no
O114 C141 H14B 109.5 no
H14A C141 H14B 109.5 no
O114 C141 H14C 109.5 no
H14A C141 H14C 109.5 no
H14B C141 H14C 109.5 no
C116 C115 C114 119.77(13) no
C116 C115 H115 120.1 no
C114 C115 H115 120.1 no
C115 C116 C111 121.44(13) no
C115 C116 H116 119.3 no
C111 C116 H116 119.3 no
C27a O21 C22 105.38(11) no
O21 C22 O23 108.06(12) no
O21 C22 H22A 110.1 no
O23 C22 H22A 110.1 no
O21 C22 H22B 110.1 no
O23 C22 H22B 110.1 no
H22A C22 H22B 108.4 no
C23a O23 C22 105.80(12) no
C24 C23a O23 127.26(14) no
C24 C23a C27a 122.60(14) no
O23 C23a C27a 110.13(13) no
C23a C24 C25 117.61(14) no
C23a C24 H24 121.2 no
C25 C24 H24 121.2 no
N25 C25 C24 117.53(13) no
N25 C25 C26 121.96(14) no
C24 C25 C26 120.51(13) no
C25 N25 H25B 120.0 no
C25 N25 H25A 120.0 no
H25B N25 H25A 120.0 no
C25 C26 C27 118.97(13) no
C25 C26 C28 120.71(13) no
C27 C26 C28 120.29(13) no
C27a C27 C26 118.38(13) no
C27a C27 H27 120.8 no
C26 C27 H27 120.8 no
C27 C27a O21 128.93(13) no
C27 C27a C23a 121.94(14) no
O21 C27a C23a 109.12(13) no
O28 C28 C26 121.63(13) no
O28 C28 C29 118.26(14) no
C26 C28 C29 120.08(13) no
C210 C29 C28 120.12(14) no
C210 C29 H29 119.9 no
C28 C29 H29 119.9 no
C29 C210 C211 126.92(14) no
C29 C210 H210 116.5 no
C211 C210 H210 116.5 no
C216 C211 C212 117.50(14) no
C216 C211 C210 119.37(13) no
C212 C211 C210 123.09(14) no
C213 C212 C211 120.74(14) no
C213 C212 H212 119.6 no
C211 C212 H212 119.6 no
C212 C213 C214 120.78(14) no
C212 C213 H213 119.6 no
C214 C213 H213 119.6 no
O214 C214 C215 124.73(14) no
O214 C214 C213 115.69(13) no
C215 C214 C213 119.58(14) no
C214 O214 C241 117.66(13) no
O214 C241 H24A 109.5 no
O214 C241 H24B 109.5 no
H24A C241 H24B 109.5 no
O214 C241 H24C 109.5 no
H24A C241 H24C 109.5 no
H24B C241 H24C 109.5 no
C214 C215 C216 119.21(14) no
C214 C215 H215 120.4 no
C216 C215 H215 120.4 no
C215 C216 C211 122.18(14) no
C215 C216 H216 118.9 no
C211 C216 H216 118.9 no

loop_
_geom_bond_atom_site_label_1
_geom_bond_atom_site_label_2
_geom_bond_site_symmetry_2
_geom_bond_distance
_geom_bond_publ_flag
O11 C17a . 1.3894(17) no
O11 C12 . 1.416(2) no
C12 O13 . 1.440(2) no
C12 H12A . 0.99 no
C12 H12B . 0.99 no
O13 C13a . 1.3745(17) no
C13a C14 . 1.357(2) no
C13a C17a . 1.387(2) no
C14 C15 . 1.418(2) no
C14 H14 . 0.95 no
C15 N15 . 1.364(2) no
C15 C16 . 1.423(2) no
N15 H15A . 0.88 no
N15 H15B . 0.88 no
C16 C17 . 1.420(2) no
C16 C18 . 1.470(2) no
C17 C17a . 1.353(2) no
C17 H17 . 0.95 no
C18 O18 . 1.240(2) no
C18 C19 . 1.483(2) no
C19 C110 . 1.327(2) no
C19 H19 . 0.95 no
C110 C111 . 1.4620(19) no
C110 H110 . 0.95 no
C111 C112 . 1.3936(19) no
C111 C116 . 1.4024(19) no
C112 C113 . 1.384(2) no
C112 H112 . 0.95 no
C113 C114 . 1.393(2) no
C113 H113 . 0.95 no
C114 O114 . 1.3633(17) no
C114 C115 . 1.390(2) no
O114 C141 . 1.4251(18) no
C141 H14A . 0.98 no
C141 H14B . 0.98 no
C141 H14C . 0.98 no
C115 C116 . 1.379(2) no
C115 H115 . 0.95 no
C116 H116 . 0.95 no
O21 C27a . 1.3867(18) no
O21 C22 . 1.4289(19) no
C22 O23 . 1.4310(19) no
C22 H22A . 0.99 no
C22 H22B . 0.99 no
O23 C23a . 1.3639(18) no
C23a C24 . 1.359(2) no
C23a C27a . 1.391(2) no
C24 C25 . 1.418(2) no
C24 H24 . 0.95 no
C25 N25 . 1.361(2) no
C25 C26 . 1.422(2) no
N25 H25B . 0.88 no
N25 H25A . 0.88 no
C26 C27 . 1.435(2) no
C26 C28 . 1.462(2) no
C27 C27a . 1.350(2) no
C27 H27 . 0.95 no
C28 O28 . 1.244(2) no
C28 C29 . 1.482(2) no
C29 C210 . 1.336(2) no
C29 H29 . 0.95 no
C210 C211 . 1.465(2) no
C210 H210 . 0.95 no
C211 C216 . 1.389(2) no
C211 C212 . 1.401(2) no
C212 C213 . 1.373(2) no
C212 H212 . 0.95 no
C213 C214 . 1.392(2) no
C213 H213 . 0.95 no
C214 O214 . 1.3688(18) no
C214 C215 . 1.380(2) no
O214 C241 . 1.424(2) no
C241 H24A . 0.98 no
C241 H24B . 0.98 no
C241 H24C . 0.98 no
C215 C216 . 1.388(2) no
C215 H215 . 0.95 no
C216 H216 . 0.95 no

loop_
_geom_hbond_atom_site_label_D
_geom_hbond_atom_site_label_H
_geom_hbond_atom_site_label_A
_geom_hbond_site_symmetry_A
_geom_hbond_distance_DH
_geom_hbond_distance_HA
_geom_hbond_distance_DA
_geom_hbond_angle_DHA
_geom_hbond_publ_flag
N15 H15B O18 . 0.88 1.99 2.6451(17) 130 y
N25 H25A O28 . 0.88 1.95 2.6069(19) 131 y
N25 H25B O13 . 0.88 2.19 3.0586(17) 170 y
C12 H12A O18 1_455 0.99 2.27 3.221(2) 161 y

loop_
_geom_torsion_atom_site_label_1
_geom_torsion_atom_site_label_2
_geom_torsion_atom_site_label_3
_geom_torsion_atom_site_label_4
_geom_torsion
_geom_torsion_publ_flag
C17a O11 C12 O13 -18.20(18) no
O11 C12 O13 C13a 17.28(18) no
C12 O13 C13a C14 171.96(16) no
C12 O13 C13a C17a -9.52(16) no
O13 C13a C14 C15 179.64(13) no
C17a C13a C14 C15 1.3(2) no
C13a C14 C15 N15 -178.46(13) no
C13a C14 C15 C16 1.1(2) no
N15 C15 C16 C17 176.49(13) no
C14 C15 C16 C17 -3.0(2) no
N15 C15 C16 C18 -4.4(2) no
C14 C15 C16 C18 176.13(12) no
C15 C16 C17 C17a 2.6(2) no
C18 C16 C17 C17a -176.55(13) no
C16 C17 C17a C13a -0.3(2) no
C16 C17 C17a O11 -178.61(13) no
C14 C13a C17a C17 -1.8(2) no
O13 C13a C17a C17 179.65(12) no
C14 C13a C17a O11 176.87(13) no
O13 C13a C17a O11 -1.74(16) no
C12 O11 C17a C17 -169.12(16) no
C12 O11 C17a C13a 12.39(17) no
C17 C16 C18 O18 -169.98(13) no
C15 C16 C18 O18 10.9(2) no
C17 C16 C18 C19 11.0(2) no
C15 C16 C18 C19 -168.15(13) no
O18 C18 C19 C110 10.5(2) no
C16 C18 C19 C110 -170.48(13) no
C18 C19 C110 C111 -178.12(13) no
C19 C110 C111 C112 -11.3(2) no
C19 C110 C111 C116 167.29(15) no
C116 C111 C112 C113 -0.7(2) no
C110 C111 C112 C113 177.92(13) no
C111 C112 C113 C114 0.4(2) no
C112 C113 C114 O114 -179.72(13) no
C112 C113 C114 C115 -0.2(2) no
C115 C114 O114 C141 -178.20(13) no
C113 C114 O114 C141 1.4(2) no
O114 C114 C115 C116 179.80(13) no
C113 C114 C115 C116 0.2(2) no
C114 C115 C116 C111 -0.5(2) no
C112 C111 C116 C115 0.7(2) no
C110 C111 C116 C115 -177.97(13) no
C27a O21 C22 O23 12.11(16) no
O21 C22 O23 C23a -11.89(17) no
C22 O23 C23a C24 -174.23(15) no
C22 O23 C23a C27a 7.09(17) no
O23 C23a C24 C25 -178.94(14) no
C27a C23a C24 C25 -0.4(2) no
C23a C24 C25 N25 179.21(13) no
C23a C24 C25 C26 -0.1(2) no
N25 C25 C26 C27 -178.63(13) no
C24 C25 C26 C27 0.7(2) no
N25 C25 C26 C28 -0.7(2) no
C24 C25 C26 C28 178.60(13) no
C25 C26 C27 C27a -0.7(2) no
C28 C26 C27 C27a -178.60(13) no
C26 C27 C27a O21 178.58(13) no
C26 C27 C27a C23a 0.2(2) no
C22 O21 C27a C27 173.61(15) no
C22 O21 C27a C23a -7.80(16) no
C24 C23a C27a C27 0.4(2) no
O23 C23a C27a C27 179.17(13) no
C24 C23a C27a O21 -178.29(13) no
O23 C23a C27a O21 0.46(17) no
C25 C26 C28 O28 2.6(2) no
C27 C26 C28 O28 -179.54(13) no
C25 C26 C28 C29 -175.23(13) no
C27 C26 C28 C29 2.7(2) no
O28 C28 C29 C210 -24.7(2) no
C26 C28 C29 C210 153.13(14) no
C28 C29 C210 C211 -176.05(13) no
C29 C210 C211 C216 160.90(15) no
C29 C210 C211 C212 -16.8(2) no
C216 C211 C212 C213 -0.1(2) no
C210 C211 C212 C213 177.68(14) no
C211 C212 C213 C214 -1.0(2) no
C212 C213 C214 O214 -178.20(14) no
C212 C213 C214 C215 1.3(2) no
C215 C214 O214 C241 4.5(2) no
C213 C214 O214 C241 -176.09(14) no
O214 C214 C215 C216 178.92(14) no
C213 C214 C215 C216 -0.5(2) no
C214 C215 C216 C211 -0.6(2) no
C212 C211 C216 C215 0.9(2) no
C210 C211 C216 C215 -176.98(14) no

loop_
_cod_related_entry_id
_cod_related_entry_database
_cod_related_entry_code
1 ChemSpider 4731727
